data_7122231
loop_
_publ_author_name
'Zhao, Xiangyu'
'Yang, Dawei'
'Zhang, Yahui'
'Wang, Baomin'
'Qu, Jingping'

_publ_section_title
;
 Terminal alkyne insertion into a thiolate-bridged dirhodium hydride
 complex derived from heterolytic cleavage of H<sub>2</sub>.
;
_journal_issue 79
_journal_name_full 'Chemical communications (Cambridge, England)'
_journal_page_first 11112
_journal_page_last 11115
_journal_paper_doi 10.1039/c8cc05738a
_journal_volume 54
_journal_year 2018
_chemical_formula_sum 'C26 H35 F6 P Rh2 S2'
_chemical_formula_weight 762.45
_space_group_IT_number 2
_space_group_name_Hall '-P 1'
_space_group_name_H-M_alt 'P -1'
_symmetry_cell_setting triclinic
_symmetry_space_group_name_Hall '-P 1'
_symmetry_space_group_name_H-M 'P -1'
_atom_sites_solution_hydrogens geom
_atom_sites_solution_primary direct
_atom_sites_solution_secondary difmap
_audit_creation_method SHELXL-97
_audit_update_record
;
2017-07-01 deposited with the CCDC.
2018-08-17 downloaded from the CCDC.
;
_cell_angle_alpha 104.4486(16)
_cell_angle_beta 90.0325(17)
_cell_angle_gamma 95.9034(18)
_cell_formula_units_Z 2
_cell_length_a 9.9962(5)
_cell_length_b 11.8993(6)
_cell_length_c 13.3880(6)
_cell_measurement_reflns_used 9899
_cell_measurement_temperature 299(2)
_cell_measurement_theta_max 27.59
_cell_measurement_theta_min 2.62
_cell_volume 1533.36(13)
_computing_cell_refinement 'Bruker SAINT'
_computing_data_collection 'Bruker APEX2'
_computing_data_reduction 'Bruker SAINT'
_computing_molecular_graphics 'Bruker SHELXTL'
_computing_publication_material 'Bruker SHELXTL'
_computing_structure_refinement 'SHELXL-2014 (Sheldrick 2014)'
_computing_structure_solution 'SHELXS-97 (Sheldrick 2008)'
_diffrn_ambient_temperature 299(2)
_diffrn_measured_fraction_theta_full 0.996
_diffrn_measured_fraction_theta_max 0.996
_diffrn_measurement_device_type 'Bruker APEX-II CCD'
_diffrn_measurement_method '\f and \w scans'
_diffrn_radiation_type MoK\a
_diffrn_radiation_wavelength 0.71073
_diffrn_reflns_av_R_equivalents 0.0351
_diffrn_reflns_av_sigmaI/netI 0.0225
_diffrn_reflns_limit_h_max 11
_diffrn_reflns_limit_h_min -11
_diffrn_reflns_limit_k_max 14
_diffrn_reflns_limit_k_min -14
_diffrn_reflns_limit_l_max 15
_diffrn_reflns_limit_l_min -15
_diffrn_reflns_number 34096
_diffrn_reflns_theta_full 25.00
_diffrn_reflns_theta_max 25.00
_diffrn_reflns_theta_min 2.57
_diffrn_standards_number 0
_exptl_absorpt_coefficient_mu 1.315
_exptl_absorpt_correction_T_max 0.7178
_exptl_absorpt_correction_T_min 0.5592
_exptl_absorpt_correction_type empirical
_exptl_absorpt_process_details SADABS
_exptl_crystal_colour black
_exptl_crystal_density_diffrn 1.651
_exptl_crystal_density_method 'not measured'
_exptl_crystal_description block
_exptl_crystal_F_000 764
_exptl_crystal_size_max 0.38
_exptl_crystal_size_mid 0.26
_exptl_crystal_size_min 0.23
_refine_diff_density_max 0.517
_refine_diff_density_min -0.568
_refine_diff_density_rms 0.068
_refine_ls_extinction_method none
_refine_ls_goodness_of_fit_ref 0.860
_refine_ls_hydrogen_treatment 'riding mode'
_refine_ls_matrix_type full
_refine_ls_number_parameters 338
_refine_ls_number_reflns 5376
_refine_ls_number_restraints 0
_refine_ls_restrained_S_all 0.860
_refine_ls_R_factor_all 0.0402
_refine_ls_R_factor_gt 0.0305
_refine_ls_shift/su_max 0.001
_refine_ls_shift/su_mean 0.000
_refine_ls_structure_factor_coef Fsqd
_refine_ls_weighting_details 'calc w=1/[\s^2^(Fo^2^)+(0.0519P)^2^+3.2504P] where P=(Fo^2^+2Fc^2^)/3'
_refine_ls_weighting_scheme calc
_refine_ls_wR_factor_gt 0.0789
_refine_ls_wR_factor_ref 0.0858
_reflns_number_gt 4588
_reflns_number_total 5376
_reflns_threshold_expression >2sigma(I)
_cod_data_source_file c8cc05738a2.cif
_cod_data_source_block 1_CCDC4
_cod_depositor_comments
;
The following automatic conversions were performed:

'_symmetry_cell_setting' value 'Triclinic' changed to 'triclinic'
according to
/home/data/users/saulius/crontab/automatic-downloads/rss-feeds/RSC/lib/dictionaries/cif_core.dic
dictionary named 'cif_core.dic' version 2.4.2 from 2011-04-26.

Automatic conversion script
Id: cif_fix_values 4973 2017-02-22 13:04:09Z antanas 

 Adding full bibliography for 7122227--7122237.cif.
;
_cod_original_sg_symbol_H-M P-1
_cod_database_code 7122231

loop_
_symmetry_equiv_pos_as_xyz
'x, y, z'
'-x, -y, -z'

loop_
_atom_site_label
_atom_site_type_symbol
_atom_site_fract_x
_atom_site_fract_y
_atom_site_fract_z
_atom_site_U_iso_or_equiv
_atom_site_adp_type
_atom_site_occupancy
_atom_site_symmetry_multiplicity
_atom_site_calc_flag
_atom_site_refinement_flags
Rh1 Rh 0.65679(3) 0.72332(2) 0.32025(2) 0.03891(10) Uani 1 1 d .
Rh2 Rh 0.51065(3) 0.80567(2) 0.19057(2) 0.04057(10) Uani 1 1 d .
S1 S 0.50235(10) 0.86427(8) 0.37354(7) 0.0464(2) Uani 1 1 d .
S2 S 0.45476(10) 0.62514(8) 0.23245(8) 0.0489(2) Uani 1 1 d .
P1 P 0.97823(12) 0.76715(11) 0.79328(10) 0.0636(3) Uani 1 1 d .
C21 C 0.3618(4) 0.7729(4) 0.3988(3) 0.0515(9) Uani 1 1 d .
F6 F 1.1316(3) 0.7581(4) 0.8061(4) 0.1267(14) Uani 1 1 d .
C3 C 0.8060(4) 0.7736(4) 0.4448(3) 0.0583(11) Uani 1 1 d .
F5 F 0.9727(4) 0.6715(4) 0.6876(3) 0.1382(17) Uani 1 1 d .
C12 C 0.5922(5) 0.8953(5) 0.0774(3) 0.0654(12) Uani 1 1 d .
F4 F 0.9817(4) 0.8623(4) 0.8964(3) 0.1345(15) Uani 1 1 d .
C26 C 0.3376(4) 0.6630(4) 0.3323(3) 0.0547(10) Uani 1 1 d .
C4 C 0.7294(4) 0.6667(4) 0.4504(3) 0.0532(9) Uani 1 1 d .
C1 C 0.8377(4) 0.6360(4) 0.2946(3) 0.0594(11) Uani 1 1 d .
F3 F 0.8238(4) 0.7745(4) 0.7809(4) 0.1390(16) Uani 1 1 d .
C13 C 0.5016(6) 0.9625(4) 0.1388(3) 0.0724(14) Uani 1 1 d .
C5 C 0.7521(4) 0.5819(4) 0.3573(3) 0.0545(10) Uani 1 1 d .
F2 F 1.0143(5) 0.8641(4) 0.7355(4) 0.1311(14) Uani 1 1 d .
F1 F 0.9412(5) 0.6702(4) 0.8513(4) 0.1493(18) Uani 1 1 d .
C2 C 0.8721(4) 0.7545(4) 0.3501(4) 0.0639(12) Uani 1 1 d .
C9 C 0.6489(6) 0.6469(5) 0.5387(4) 0.0816(15) Uani 1 1 d .
H9A H 0.7047 0.6217 0.5855 0.122 Uiso 1 1 calc R
H9B H 0.5752 0.5880 0.5138 0.122 Uiso 1 1 calc R
H9C H 0.6145 0.7182 0.5741 0.122 Uiso 1 1 calc R
C25 C 0.2288(5) 0.5864(5) 0.3450(5) 0.0835(17) Uani 1 1 d .
H25A H 0.2117 0.5132 0.2993 0.100 Uiso 1 1 calc R
C15 C 0.3865(6) 0.7896(5) 0.0555(4) 0.0811(16) Uani 1 1 d .
C11 C 0.5225(6) 0.7872(4) 0.0273(3) 0.0707(13) Uani 1 1 d .
C14 C 0.3718(5) 0.8971(6) 0.1261(4) 0.0804(16) Uani 1 1 d .
C8 C 0.8174(6) 0.8852(4) 0.5281(4) 0.0923(18) Uani 1 1 d .
H8A H 0.8914 0.8864 0.5741 0.138 Uiso 1 1 calc R
H8B H 0.7357 0.8905 0.5658 0.138 Uiso 1 1 calc R
H8C H 0.8323 0.9502 0.4975 0.138 Uiso 1 1 calc R
C10 C 0.6946(6) 0.4559(4) 0.3316(5) 0.0801(15) Uani 1 1 d .
H10A H 0.7556 0.4107 0.3558 0.120 Uiso 1 1 calc R
H10B H 0.6816 0.4276 0.2582 0.120 Uiso 1 1 calc R
H10C H 0.6097 0.4490 0.3644 0.120 Uiso 1 1 calc R
C7 C 0.9677(5) 0.8410(6) 0.3133(6) 0.109(2) Uani 1 1 d .
H7A H 1.0573 0.8383 0.3378 0.164 Uiso 1 1 calc R
H7B H 0.9414 0.9180 0.3394 0.164 Uiso 1 1 calc R
H7C H 0.9653 0.8217 0.2393 0.164 Uiso 1 1 calc R
C6 C 0.8923(6) 0.5760(6) 0.1925(5) 0.100(2) Uani 1 1 d .
H6A H 0.9744 0.5453 0.2041 0.151 Uiso 1 1 calc R
H6B H 0.9095 0.6311 0.1513 0.151 Uiso 1 1 calc R
H6C H 0.8276 0.5134 0.1572 0.151 Uiso 1 1 calc R
C23 C 0.1714(7) 0.7271(9) 0.4947(6) 0.116(3) Uani 1 1 d .
H23A H 0.1155 0.7474 0.5505 0.139 Uiso 1 1 calc R
C16 C 0.5797(10) 0.6892(6) -0.0494(4) 0.143(3) Uani 1 1 d .
H16A H 0.5730 0.7015 -0.1174 0.214 Uiso 1 1 calc R
H16B H 0.5300 0.6162 -0.0481 0.214 Uiso 1 1 calc R
H16C H 0.6725 0.6878 -0.0317 0.214 Uiso 1 1 calc R
C17 C 0.7388(6) 0.9339(7) 0.0658(6) 0.127(3) Uani 1 1 d .
H17A H 0.7476 0.9719 0.0104 0.190 Uiso 1 1 calc R
H17B H 0.7885 0.8671 0.0509 0.190 Uiso 1 1 calc R
H17C H 0.7734 0.9873 0.1288 0.190 Uiso 1 1 calc R
C24 C 0.1469(6) 0.6210(8) 0.4267(7) 0.117(3) Uani 1 1 d .
H24A H 0.0730 0.5707 0.4357 0.141 Uiso 1 1 calc R
C18 C 0.5342(11) 1.0853(5) 0.2044(5) 0.146(4) Uani 1 1 d .
H18A H 0.5220 1.1397 0.1639 0.219 Uiso 1 1 calc R
H18B H 0.6260 1.0958 0.2292 0.219 Uiso 1 1 calc R
H18C H 0.4756 1.0985 0.2620 0.219 Uiso 1 1 calc R
C19 C 0.2442(8) 0.9389(10) 0.1735(7) 0.177(5) Uani 1 1 d .
H19A H 0.2016 0.9777 0.1293 0.265 Uiso 1 1 calc R
H19B H 0.2647 0.9923 0.2397 0.265 Uiso 1 1 calc R
H19C H 0.1847 0.8734 0.1819 0.265 Uiso 1 1 calc R
C20 C 0.2747(9) 0.6934(9) 0.0174(7) 0.183(5) Uani 1 1 d .
H20A H 0.2337 0.7038 -0.0441 0.275 Uiso 1 1 calc R
H20B H 0.2085 0.6957 0.0696 0.275 Uiso 1 1 calc R
H20C H 0.3105 0.6194 0.0024 0.275 Uiso 1 1 calc R
H35 H 0.684(4) 0.781(4) 0.210(3) 0.067(13) Uiso 1 1 d .
C22 C 0.2795(5) 0.8063(5) 0.4818(4) 0.0799(16) Uani 1 1 d .
H22A H 0.2958 0.8794 0.5278 0.096 Uiso 1 1 calc R

loop_
_atom_site_aniso_label
_atom_site_aniso_U_11
_atom_site_aniso_U_22
_atom_site_aniso_U_33
_atom_site_aniso_U_23
_atom_site_aniso_U_13
_atom_site_aniso_U_12
Rh1 0.03645(16) 0.03815(16) 0.04254(17) 0.01146(12) -0.00319(11) 0.00253(11)
Rh2 0.04396(17) 0.04391(17) 0.03630(16) 0.01277(12) 0.00271(12) 0.00936(12)
S1 0.0569(6) 0.0403(5) 0.0397(5) 0.0043(4) -0.0012(4) 0.0086(4)
S2 0.0533(5) 0.0369(5) 0.0530(5) 0.0061(4) -0.0137(4) 0.0008(4)
P1 0.0619(7) 0.0647(7) 0.0659(7) 0.0142(6) 0.0090(6) 0.0195(6)
C21 0.048(2) 0.068(3) 0.050(2) 0.030(2) 0.0048(17) 0.0220(19)
F6 0.071(2) 0.143(3) 0.168(4) 0.031(3) 0.000(2) 0.040(2)
C3 0.054(2) 0.059(2) 0.062(3) 0.016(2) -0.026(2) 0.0033(19)
F5 0.141(3) 0.131(3) 0.099(3) -0.034(2) 0.039(2) -0.032(3)
C12 0.068(3) 0.087(3) 0.053(2) 0.038(2) 0.013(2) 0.016(2)
F4 0.135(3) 0.135(3) 0.101(3) -0.033(2) 0.019(2) 0.020(3)
C26 0.038(2) 0.063(3) 0.074(3) 0.040(2) -0.0078(18) 0.0027(18)
C4 0.056(2) 0.054(2) 0.054(2) 0.0215(19) -0.0095(18) 0.0079(19)
C1 0.041(2) 0.076(3) 0.066(3) 0.022(2) 0.0000(19) 0.019(2)
F3 0.068(2) 0.176(4) 0.167(4) 0.026(3) -0.004(2) 0.025(2)
C13 0.121(4) 0.059(3) 0.051(2) 0.031(2) 0.019(3) 0.031(3)
C5 0.048(2) 0.054(2) 0.066(3) 0.020(2) -0.0103(19) 0.0157(18)
F2 0.153(4) 0.121(3) 0.140(3) 0.076(3) 0.002(3) 0.003(3)
F1 0.182(4) 0.128(3) 0.166(4) 0.088(3) 0.046(3) 0.020(3)
C2 0.038(2) 0.075(3) 0.084(3) 0.035(3) -0.011(2) -0.007(2)
C9 0.091(4) 0.100(4) 0.064(3) 0.040(3) 0.004(3) 0.012(3)
C25 0.047(3) 0.099(4) 0.127(5) 0.075(4) -0.016(3) -0.007(2)
C15 0.078(3) 0.102(4) 0.075(3) 0.053(3) -0.033(3) -0.007(3)
C11 0.101(4) 0.079(3) 0.039(2) 0.018(2) 0.004(2) 0.032(3)
C14 0.072(3) 0.121(5) 0.079(3) 0.065(3) 0.023(3) 0.054(3)
C8 0.118(5) 0.065(3) 0.084(4) 0.002(3) -0.047(3) 0.005(3)
C10 0.092(4) 0.047(2) 0.102(4) 0.018(3) -0.012(3) 0.015(2)
C7 0.060(3) 0.137(6) 0.145(6) 0.080(5) -0.019(3) -0.036(3)
C6 0.085(4) 0.134(5) 0.088(4) 0.024(4) 0.018(3) 0.048(4)
C23 0.074(4) 0.205(8) 0.124(6) 0.124(6) 0.052(4) 0.067(5)
C16 0.264(11) 0.119(5) 0.053(3) 0.009(3) 0.026(5) 0.090(6)
C17 0.087(4) 0.191(8) 0.130(6) 0.104(6) 0.020(4) -0.012(5)
C24 0.049(3) 0.176(8) 0.173(8) 0.131(7) 0.022(4) 0.016(4)
C18 0.297(12) 0.059(3) 0.091(5) 0.029(3) 0.009(6) 0.042(5)
C19 0.136(6) 0.307(12) 0.176(8) 0.172(9) 0.095(6) 0.158(8)
C20 0.170(8) 0.230(10) 0.157(8) 0.112(8) -0.125(7) -0.101(8)
C22 0.076(3) 0.120(4) 0.068(3) 0.052(3) 0.025(3) 0.053(3)

loop_
_atom_type_symbol
_atom_type_description
_atom_type_scat_dispersion_real
_atom_type_scat_dispersion_imag
_atom_type_scat_source
C C 0.0033 0.0016 'International Tables Vol C Tables 4.2.6.8 and 6.1.1.4'
H H 0.0000 0.0000 'International Tables Vol C Tables 4.2.6.8 and 6.1.1.4'
F F 0.0171 0.0103 'International Tables Vol C Tables 4.2.6.8 and 6.1.1.4'
P P 0.1023 0.0942 'International Tables Vol C Tables 4.2.6.8 and 6.1.1.4'
S S 0.1246 0.1234 'International Tables Vol C Tables 4.2.6.8 and 6.1.1.4'
Rh Rh -1.1178 0.9187 'International Tables Vol C Tables 4.2.6.8 and 6.1.1.4'

loop_
_geom_angle_atom_site_label_1
_geom_angle_atom_site_label_2
_geom_angle_atom_site_label_3
_geom_angle
C3 Rh1 C2 37.99(18)
C3 Rh1 C1 64.24(17)
C2 Rh1 C1 38.49(18)
C3 Rh1 C5 63.94(16)
C2 Rh1 C5 63.77(16)
C1 Rh1 C5 38.14(16)
C3 Rh1 C4 38.65(16)
C2 Rh1 C4 64.33(17)
C1 Rh1 C4 64.62(16)
C5 Rh1 C4 38.41(16)
C3 Rh1 S1 102.09(12)
C2 Rh1 S1 125.16(14)
C1 Rh1 S1 163.64(13)
C5 Rh1 S1 145.91(12)
C4 Rh1 S1 111.03(12)
C3 Rh1 S2 156.14(13)
C2 Rh1 S2 155.54(14)
C1 Rh1 S2 118.29(13)
C5 Rh1 S2 102.56(11)
C4 Rh1 S2 118.60(11)
S1 Rh1 S2 77.91(3)
C3 Rh1 Rh2 143.72(11)
C2 Rh1 Rh2 127.75(12)
C1 Rh1 Rh2 130.30(12)
C5 Rh1 Rh2 150.56(11)
C4 Rh1 Rh2 164.88(12)
S1 Rh1 Rh2 55.54(2)
S2 Rh1 Rh2 55.20(2)
C11 Rh2 C14 64.61(19)
C11 Rh2 C15 38.4(2)
C14 Rh2 C15 38.2(2)
C11 Rh2 C13 63.73(18)
C14 Rh2 C13 38.8(2)
C15 Rh2 C13 63.7(2)
C11 Rh2 C12 37.97(19)
C14 Rh2 C12 64.20(18)
C15 Rh2 C12 63.51(19)
C13 Rh2 C12 37.70(18)
C11 Rh2 S2 112.55(14)
C14 Rh2 S2 124.77(18)
C15 Rh2 S2 102.94(15)
C13 Rh2 S2 163.52(17)
C12 Rh2 S2 147.08(14)
C11 Rh2 S1 169.26(14)
C14 Rh2 S1 108.73(15)
C15 Rh2 S1 140.40(18)
C13 Rh2 S1 105.69(12)
C12 Rh2 S1 132.22(14)
S2 Rh2 S1 78.10(3)
C11 Rh2 Rh1 131.10(13)
C14 Rh2 Rh1 164.17(15)
C15 Rh2 Rh1 154.35(17)
C13 Rh2 Rh1 139.74(16)
C12 Rh2 Rh1 125.44(12)
S2 Rh2 Rh1 55.62(2)
S1 Rh2 Rh1 55.46(2)
C21 S1 Rh1 99.71(13)
C21 S1 Rh2 102.15(14)
Rh1 S1 Rh2 69.01(3)
C26 S2 Rh2 101.75(13)
C26 S2 Rh1 100.11(14)
Rh2 S2 Rh1 69.18(3)
F6 P1 F4 90.5(2)
F6 P1 F3 179.1(3)
F4 P1 F3 89.7(2)
F6 P1 F2 88.9(3)
F4 P1 F2 89.4(3)
F3 P1 F2 92.0(3)
F6 P1 F1 91.5(3)
F4 P1 F1 90.5(3)
F3 P1 F1 87.7(3)
F2 P1 F1 179.6(3)
F6 P1 F5 90.3(2)
F4 P1 F5 179.0(3)
F3 P1 F5 89.5(3)
F2 P1 F5 90.1(3)
F1 P1 F5 90.1(3)
C22 C21 C26 120.1(4)
C22 C21 S1 122.9(4)
C26 C21 S1 117.0(3)
C2 C3 C4 108.5(4)
C2 C3 C8 126.1(5)
C4 C3 C8 125.4(5)
C2 C3 Rh1 71.1(2)
C4 C3 Rh1 70.8(2)
C8 C3 Rh1 125.7(3)
C13 C12 C11 108.2(4)
C13 C12 C17 125.6(6)
C11 C12 C17 126.2(5)
C13 C12 Rh2 70.5(2)
C11 C12 Rh2 69.9(3)
C17 C12 Rh2 126.1(4)
C25 C26 C21 121.1(5)
C25 C26 S2 122.3(4)
C21 C26 S2 116.7(3)
C5 C4 C3 106.8(4)
C5 C4 C9 126.8(4)
C3 C4 C9 126.3(4)
C5 C4 Rh1 71.1(2)
C3 C4 Rh1 70.5(2)
C9 C4 Rh1 126.1(3)
C2 C1 C5 107.5(4)
C2 C1 C6 126.4(5)
C5 C1 C6 125.9(5)
C2 C1 Rh1 70.9(2)
C5 C1 Rh1 71.4(2)
C6 C1 Rh1 127.3(3)
C12 C13 C14 108.7(5)
C12 C13 C18 125.6(6)
C14 C13 C18 125.6(6)
C12 C13 Rh2 71.9(3)
C14 C13 Rh2 70.5(3)
C18 C13 Rh2 125.4(4)
C1 C5 C4 108.8(4)
C1 C5 C10 126.1(4)
C4 C5 C10 125.0(4)
C1 C5 Rh1 70.5(2)
C4 C5 Rh1 70.5(2)
C10 C5 Rh1 125.3(3)
C3 C2 C1 108.4(4)
C3 C2 C7 126.9(5)
C1 C2 C7 124.7(5)
C3 C2 Rh1 70.9(2)
C1 C2 Rh1 70.6(2)
C7 C2 Rh1 126.1(3)
C24 C25 C26 118.3(6)
C11 C15 C14 108.9(5)
C11 C15 C20 126.0(7)
C14 C15 C20 125.1(7)
C11 C15 Rh2 70.6(3)
C14 C15 Rh2 70.9(3)
C20 C15 Rh2 124.2(4)
C15 C11 C12 107.7(4)
C15 C11 C16 125.8(6)
C12 C11 C16 126.3(6)
C15 C11 Rh2 71.0(3)
C12 C11 Rh2 72.1(2)
C16 C11 Rh2 126.0(4)
C13 C14 C15 106.4(4)
C13 C14 C19 126.3(7)
C15 C14 C19 127.2(7)
C13 C14 Rh2 70.8(3)
C15 C14 Rh2 70.8(3)
C19 C14 Rh2 126.3(4)
C24 C23 C22 120.7(6)
C25 C24 C23 121.6(6)
C21 C22 C23 118.2(6)

loop_
_geom_bond_atom_site_label_1
_geom_bond_atom_site_label_2
_geom_bond_distance
Rh1 C3 2.164(4)
Rh1 C2 2.166(4)
Rh1 C1 2.163(4)
Rh1 C5 2.175(4)
Rh1 C4 2.168(4)
Rh1 S1 2.3754(10)
Rh1 S2 2.3774(10)
Rh1 Rh2 2.6924(4)
Rh2 C11 2.146(4)
Rh2 C14 2.152(4)
Rh2 C15 2.151(4)
Rh2 C13 2.156(4)
Rh2 C12 2.174(4)
Rh2 S2 2.3655(10)
Rh2 S1 2.3777(9)
S1 C21 1.772(4)
S2 C26 1.781(5)
P1 F6 1.561(4)
P1 F4 1.549(4)
P1 F3 1.566(4)
P1 F2 1.555(4)
P1 F1 1.560(4)
P1 F5 1.576(4)
C21 C22 1.385(6)
C21 C26 1.384(6)
C3 C2 1.409(7)
C3 C4 1.433(6)
C3 C8 1.500(6)
C12 C13 1.399(7)
C12 C11 1.406(7)
C12 C17 1.509(7)
C26 C25 1.384(6)
C4 C5 1.429(6)
C4 C9 1.485(6)
C1 C2 1.427(7)
C1 C5 1.417(6)
C1 C6 1.506(7)
C13 C14 1.429(8)
C13 C18 1.508(8)
C5 C10 1.504(6)
C2 C7 1.505(7)
C25 C24 1.372(10)
C15 C11 1.413(8)
C15 C14 1.409(8)
C15 C20 1.505(8)
C11 C16 1.511(7)
C14 C19 1.500(7)
C23 C24 1.358(11)
C23 C22 1.399(10)
